data_2206698
loop_
_publ_author_name
'Qian Yang'
'Dong-Dong Lin'
'Duan-Jun Xu'

_publ_section_title
;<i>catena</i>-Poly[[[diaquacalcium(II)]-\m-oxydiacetato-[tetraaquamanganese(II)]-\m-oxydiacetato]
 dihydrate]
;
_journal_coeditor_code HB6250
_journal_issue 9
_journal_name_full 'Acta Crystallographica Section E'
_journal_page_first m1826
_journal_page_last m1828
_journal_paper_doi 10.1107/S160053680502622X
_journal_volume 61
_journal_year 2005
_chemical_formula_iupac '[Ca Mn (C4 H4 O5)2 (H2 O)6], 2H2 O'
_chemical_formula_moiety 'C8 H20 Ca Mn O16, 2H2 O'
_chemical_formula_sum 'C8 H24 Ca Mn O18'
_chemical_formula_weight 503.29
_chemical_name_systematic
;
catena-Poly[[[diaquacalcium(II)]-\m-oxydiacetato-[tetraaquamanganese(II)]-
\m-oxydiacetato] dihydrate]
;
_space_group_IT_number 56
_symmetry_cell_setting orthorhombic
_symmetry_space_group_name_Hall '-P 2ab 2ac'
_symmetry_space_group_name_H-M 'P c c n'
_atom_sites_solution_hydrogens 'difmap (O-H) and geom (others)'
_atom_sites_solution_primary direct
_atom_sites_solution_secondary difmap
_audit_creation_method SHELXL-97
_cell_angle_alpha 90.00
_cell_angle_beta 90.00
_cell_angle_gamma 90.00
_cell_formula_units_Z 4
_cell_length_a 9.9572(18)
_cell_length_b 12.819(2)
_cell_length_c 15.061(3)
_cell_measurement_reflns_used 3866
_cell_measurement_temperature 295(2)
_cell_measurement_theta_max 25.0
_cell_measurement_theta_min 3.0
_cell_volume 1922.4(6)
_computing_cell_refinement PROCESS-AUTO
_computing_data_collection 'PROCESS-AUTO (Rigaku, 1998)'
_computing_data_reduction 'CrystalStructure (Rigaku/MSC, 2002)'
_computing_molecular_graphics 'ORTEP-3 for Windows (Farrugia, 1997)'
_computing_publication_material 'WinGX (Farrugia, 1999)'
_computing_structure_refinement 'SHELXL97 (Sheldrick, 1997)'
_computing_structure_solution 'SIR92 (Altomare et al., 1993)'
_diffrn_ambient_temperature 295(2)
_diffrn_detector_area_resol_mean 10.00
_diffrn_measured_fraction_theta_full 0.99
_diffrn_measured_fraction_theta_max 0.99
_diffrn_measurement_device_type 'Rigaku R-AXIS RAPID'
_diffrn_measurement_method \w
_diffrn_radiation_monochromator graphite
_diffrn_radiation_source 'fine-focus sealed tube'
_diffrn_radiation_type MoK\a
_diffrn_radiation_wavelength 0.71073
_diffrn_reflns_av_R_equivalents 0.053
_diffrn_reflns_av_sigmaI/netI 0.046
_diffrn_reflns_limit_h_max 13
_diffrn_reflns_limit_h_min -12
_diffrn_reflns_limit_k_max 17
_diffrn_reflns_limit_k_min -17
_diffrn_reflns_limit_l_max 10
_diffrn_reflns_limit_l_min -20
_diffrn_reflns_number 11775
_diffrn_reflns_theta_full 28.3
_diffrn_reflns_theta_max 28.3
_diffrn_reflns_theta_min 2.6
_diffrn_standards_number 0
_exptl_absorpt_coefficient_mu 1.041
_exptl_absorpt_correction_T_max 0.736
_exptl_absorpt_correction_T_min 0.678
_exptl_absorpt_correction_type multi-scan
_exptl_absorpt_process_details '(ABSCOR; Higashi, 1995)'
_exptl_crystal_colour colorless
_exptl_crystal_density_diffrn 1.739
_exptl_crystal_density_meas 1.741
_exptl_crystal_density_method 'flotation in CHBr~3~/CCl~4~'
_exptl_crystal_description prism
_exptl_crystal_F_000 1044
_exptl_crystal_size_max 0.40
_exptl_crystal_size_mid 0.38
_exptl_crystal_size_min 0.30
_refine_diff_density_max 0.37
_refine_diff_density_min -0.53
_refine_ls_extinction_method none
_refine_ls_goodness_of_fit_ref 0.869
_refine_ls_hydrogen_treatment constr
_refine_ls_matrix_type full
_refine_ls_number_parameters 128
_refine_ls_number_reflns 2379
_refine_ls_number_restraints 0
_refine_ls_restrained_S_all 0.869
_refine_ls_R_factor_all 0.091
_refine_ls_R_factor_gt 0.039
_refine_ls_shift/su_max 0.001
_refine_ls_shift/su_mean 0.000
_refine_ls_structure_factor_coef Fsqd
_refine_ls_weighting_details 'calc w = 1/[\s^2^(Fo^2^)+(0.0832P)^2^+3.6036P] where P = (Fo^2^+2Fc^2^)/3'
_refine_ls_weighting_scheme calc
_refine_ls_wR_factor_gt 0.104
_refine_ls_wR_factor_ref 0.154
_reflns_number_gt 1341
_reflns_number_total 2379
_reflns_threshold_expression I>2\s(I)
_cod_data_source_file hb6250.cif
_cod_data_source_block I
_cod_depositor_comments
;
The following automatic conversions were performed:
'_symmetry_cell_setting' value 'Orthorhombic' changed to 'orthorhombic'
according to '/home/saulius/struct/CIF-dictionaries/cif_core.dic'
dictionary named 'cif_core.dic' version 2.4.1 from 2010-06-29.

Automatic conversion script
Id: cif_fix_enum 1527 2010-12-29 10:47:43Z saulius 

The following automatic conversions were performed:

'_symmetry_cell_setting' value 'Orthorhombic' changed to
'orthorhombic' according to
/home/saulius/struct/CIF-dictionaries/cif_core.dic dictionary named
'cif_core.dic' version 2.4.1 from 2010-06-29.

Automatic conversion script
Id: cif_fix_values 1715 2011-07-08 13:25:40Z adriana 
;
_cod_database_code 2206698
_cod_database_fobs_code 2206698

loop_
_symmetry_equiv_pos_as_xyz
'x, y, z'
'-x+1/2, -y+1/2, z'
'x+1/2, -y, -z+1/2'
'-x, y+1/2, -z+1/2'
'-x, -y, -z'
'x-1/2, y-1/2, -z'
'-x-1/2, y, z-1/2'
'x, -y-1/2, z-1/2'

loop_
_atom_site_label
_atom_site_fract_x
_atom_site_fract_y
_atom_site_fract_z
_atom_site_U_iso_or_equiv
_atom_site_adp_type
_atom_site_calc_flag
_atom_site_refinement_flags
_atom_site_occupancy
_atom_site_type_symbol
Mn 0.2500 0.2500 0.67634(5) 0.0305(2) Uani d S 1 Mn
Ca 0.7500 0.2500 0.52913(6) 0.0251(2) Uani d S 1 Ca
O1 0.8710(2) 0.3509(2) 0.41892(17) 0.0374(6) Uani d . 1 O
O2 0.8712(2) 0.4164(2) 0.28151(17) 0.0368(6) Uani d . 1 O
O3 0.6171(2) 0.3791(2) 0.44189(16) 0.0329(6) Uani d . 1 O
O4 0.5280(3) 0.2846(2) 0.58175(18) 0.0428(7) Uani d . 1 O
O5 0.3218(2) 0.3453(2) 0.56620(17) 0.0396(7) Uani d . 1 O
O6 0.7044(3) 0.1081(2) 0.63016(18) 0.0394(6) Uani d . 1 O
H6A 0.7605 0.0861 0.6655 0.059 Uiso d R 1 H
H6B 0.6785 0.0510 0.6068 0.059 Uiso d R 1 H
O7 0.1367(3) 0.1533(2) 0.76857(19) 0.0508(8) Uani d . 1 O
H7A 0.1633 0.1494 0.8240 0.076 Uiso d R 1 H
H7B 0.0416 0.1381 0.7705 0.076 Uiso d R 1 H
O8 0.0887(3) 0.3662(2) 0.6947(2) 0.0487(8) Uani d . 1 O
H8A 0.1016 0.4361 0.7040 0.073 Uiso d R 1 H
H8B 0.0144 0.3566 0.6708 0.073 Uiso d R 1 H
O1W 0.1402(3) 0.4153(2) 0.44165(18) 0.0439(7) Uani d . 1 O
H1A 0.0572 0.3957 0.4465 0.066 Uiso d R 1 H
H1B 0.1842 0.3963 0.4852 0.066 Uiso d R 1 H
C1 0.8143(3) 0.3885(3) 0.3526(2) 0.0286(7) Uani d . 1 C
C2 0.6640(3) 0.4021(3) 0.3549(2) 0.0326(8) Uani d . 1 C
H2A 0.6406 0.4732 0.3392 0.039 Uiso calc R 1 H
H2B 0.6222 0.3555 0.3123 0.039 Uiso calc R 1 H
C3 0.4751(3) 0.3764(3) 0.4494(2) 0.0323(8) Uani d . 1 C
H3A 0.4372 0.3328 0.4031 0.039 Uiso calc R 1 H
H3B 0.4385 0.4462 0.4433 0.039 Uiso calc R 1 H
C4 0.4410(3) 0.3324(3) 0.5396(2) 0.0291(8) Uani d . 1 C

loop_
_atom_site_aniso_label
_atom_site_aniso_U_11
_atom_site_aniso_U_22
_atom_site_aniso_U_33
_atom_site_aniso_U_12
_atom_site_aniso_U_13
_atom_site_aniso_U_23
Mn 0.0346(4) 0.0326(4) 0.0243(4) -0.0024(3) 0.000 0.000
Ca 0.0237(5) 0.0308(5) 0.0208(5) -0.0006(4) 0.000 0.000
O1 0.0272(13) 0.0518(16) 0.0331(14) -0.0024(11) 0.0007(11) 0.0105(13)
O2 0.0334(14) 0.0481(15) 0.0289(14) 0.0014(12) 0.0069(11) 0.0067(12)
O3 0.0261(12) 0.0467(15) 0.0260(13) 0.0005(11) 0.0054(10) 0.0091(11)
O4 0.0332(14) 0.0598(17) 0.0355(15) 0.0072(13) 0.0054(12) 0.0153(13)
O5 0.0306(14) 0.0525(16) 0.0358(15) 0.0017(12) 0.0082(12) 0.0088(13)
O6 0.0464(15) 0.0392(14) 0.0326(15) -0.0013(12) -0.0044(13) 0.0031(12)
O7 0.0420(16) 0.071(2) 0.0393(16) -0.0151(14) -0.0002(14) 0.0147(15)
O8 0.0305(14) 0.0478(16) 0.068(2) -0.0015(12) 0.0010(14) -0.0151(15)
O1W 0.0373(15) 0.0563(18) 0.0381(16) -0.0044(13) -0.0026(13) 0.0090(13)
C1 0.0324(18) 0.0284(16) 0.0250(17) -0.0002(15) 0.0038(15) 0.0003(14)
C2 0.0308(17) 0.043(2) 0.0242(17) 0.0001(16) 0.0022(15) 0.0081(16)
C3 0.0241(16) 0.042(2) 0.0312(19) 0.0019(15) 0.0024(15) 0.0050(16)
C4 0.0285(17) 0.0300(17) 0.0289(18) -0.0027(14) 0.0035(15) -0.0015(15)

loop_
_atom_type_symbol
_atom_type_description
_atom_type_scat_dispersion_real
_atom_type_scat_dispersion_imag
_atom_type_scat_source
C C 0.0033 0.0000 'International Tables Vol C Tables 4.2.6.8 and 6.1.1.4'
H H 0.0000 0.0000 'International Tables Vol C Tables 4.2.6.8 and 6.1.1.4'
Ca Ca 0.2262 0.0000 'International Tables Vol C Tables 4.2.6.8 and 6.1.1.4'
O O 0.0106 0.0000 'International Tables Vol C Tables 4.2.6.8 and 6.1.1.4'
Mn Mn 0.3368 0.0000 'International Tables Vol C Tables 4.2.6.8 and 6.1.1.4'

loop_
_geom_angle_atom_site_label_1
_geom_angle_atom_site_label_2
_geom_angle_atom_site_label_3
_geom_angle_site_symmetry_1
_geom_angle_site_symmetry_3
_geom_angle
O7 Mn O7 2 . 100.71(16)
O7 Mn O5 2 2 166.99(10)
O7 Mn O5 . 2 89.79(11)
O7 Mn O5 2 . 89.79(11)
O7 Mn O5 . . 166.99(10)
O5 Mn O5 2 . 80.95(15)
O7 Mn O8 2 . 84.98(11)
O7 Mn O8 . . 85.84(12)
O5 Mn O8 2 . 103.60(11)
O5 Mn O8 . . 87.46(11)
O7 Mn O8 2 2 85.84(12)
O7 Mn O8 . 2 84.98(11)
O5 Mn O8 2 2 87.46(11)
O5 Mn O8 . 2 103.60(11)
O8 Mn O8 . 2 165.58(17)
O4 Ca O4 2_655 . 141.27(14)
O4 Ca O6 2_655 2_655 75.93(9)
O4 Ca O6 . 2_655 79.93(10)
O4 Ca O6 2_655 . 79.93(10)
O4 Ca O6 . . 75.93(9)
O6 Ca O6 2_655 . 101.88(13)
O4 Ca O1 2_655 2_655 126.00(9)
O4 Ca O1 . 2_655 82.31(10)
O6 Ca O1 2_655 2_655 157.90(9)
O6 Ca O1 . 2_655 86.35(9)
O4 Ca O1 2_655 . 82.31(10)
O4 Ca O1 . . 126.00(9)
O6 Ca O1 2_655 . 86.35(9)
O6 Ca O1 . . 157.90(9)
O1 Ca O1 2_655 . 93.59(13)
O4 Ca O3 2_655 2_655 63.95(8)
O4 Ca O3 . 2_655 142.07(9)
O6 Ca O3 2_655 2_655 137.09(8)
O6 Ca O3 . 2_655 86.09(9)
O1 Ca O3 2_655 2_655 63.19(8)
O1 Ca O3 . 2_655 74.30(9)
O4 Ca O3 2_655 . 142.07(9)
O4 Ca O3 . . 63.95(8)
O6 Ca O3 2_655 . 86.09(9)
O6 Ca O3 . . 137.09(8)
O1 Ca O3 2_655 . 74.30(9)
O1 Ca O3 . . 63.19(8)
O3 Ca O3 2_655 . 116.38(12)
C1 O1 Ca . . 122.1(2)
C3 O3 C2 . . 113.9(3)
C3 O3 Ca . . 118.1(2)
C2 O3 Ca . . 116.7(2)
C4 O4 Ca . . 124.7(2)
C4 O5 Mn . . 118.4(2)
Ca O6 H6A . . 122.6
Ca O6 H6B . . 116.3
H6A O6 H6B . . 100.3
Mn O7 H7A . . 118.9
Mn O7 H7B . . 129.9
H7A O7 H7B . . 104.8
Mn O8 H8A . . 125.3
Mn O8 H8B . . 119.5
H8A O8 H8B . . 109.5
H1A O1W H1B . . 110.7
O1 C1 O2 . . 126.0(3)
O1 C1 C2 . . 118.5(3)
O2 C1 C2 . . 115.6(3)
O3 C2 C1 . . 108.8(3)
O3 C2 H2A . . 109.9
C1 C2 H2A . . 109.9
O3 C2 H2B . . 109.9
C1 C2 H2B . . 109.9
H2A C2 H2B . . 108.3
O3 C3 C4 . . 107.7(3)
O3 C3 H3A . . 110.2
C4 C3 H3A . . 110.2
O3 C3 H3B . . 110.2
C4 C3 H3B . . 110.2
H3A C3 H3B . . 108.5
O4 C4 O5 . . 124.1(3)
O4 C4 C3 . . 119.3(3)
O5 C4 C3 . . 116.6(3)

loop_
_geom_bond_atom_site_label_1
_geom_bond_atom_site_label_2
_geom_bond_site_symmetry_2
_geom_bond_distance
_geom_bond_publ_flag
Mn O5 2 2.181(3) ?
Mn O5 . 2.181(3) y
Mn O7 2 2.177(3) ?
Mn O7 . 2.177(3) y
Mn O8 . 2.207(3) y
Mn O8 2 2.207(3) ?
Ca O1 2_655 2.425(3) ?
Ca O1 . 2.425(3) y
Ca O3 2_655 2.493(2) ?
Ca O3 . 2.493(2) y
Ca O4 2_655 2.390(3) ?
Ca O4 . 2.390(3) y
Ca O6 2_655 2.415(3) ?
Ca O6 . 2.415(3) y
O1 C1 . 1.244(4) ?
O2 C1 . 1.263(4) ?
O3 C3 . 1.419(4) ?
O3 C2 . 1.422(4) ?
O4 C4 . 1.236(4) ?
O5 C4 . 1.264(4) ?
O6 H6A . 0.8214 ?
O6 H6B . 0.8520 ?
O7 H7A . 0.8764 ?
O7 H7B . 0.9675 ?
O8 H8A . 0.9164 ?
O8 H8B . 0.8324 ?
O1W H1A . 0.8669 ?
O1W H1B . 0.8254 ?
C1 C2 . 1.508(5) ?
C2 H2A . 0.9700 ?
C2 H2B . 0.9700 ?
C3 C4 . 1.510(5) ?
C3 H3A . 0.9700 ?
C3 H3B . 0.9700 ?

loop_
_geom_hbond_atom_site_label_D
_geom_hbond_atom_site_label_H
_geom_hbond_atom_site_label_A
_geom_hbond_site_symmetry_A
_geom_hbond_distance_DH
_geom_hbond_distance_HA
_geom_hbond_distance_DA
_geom_hbond_angle_DHA
_geom_hbond_publ_flag
O1W H1A O1 1_455 0.87 1.98 2.826(4) 163 y
O1W H1B O5 . 0.83 1.95 2.756(4) 166 y
O6 H6A O2 8_566 0.82 2.07 2.838(4) 156 y
O6 H6B O1W 6_656 0.85 1.92 2.772(4) 173 y
O7 H7A O1W 8_566 0.88 1.97 2.751(4) 148 y
O7 H7B O2 8_466 0.97 1.84 2.797(4) 169 y
O8 H8A O2 5_666 0.92 1.92 2.838(4) 178 y
O8 H8B O4 2_555 0.83 2.29 2.825(4) 122 y
O8 H8B O6 2_555 0.83 2.31 3.094(4) 158 y
